data_2210212
loop_
_publ_author_name
'Xiang, Jing'
'Mei, Ping'
'Li, Qing'

_publ_section_title <i>catena</i>-Poly[[(2-methylimidazole)copper(II)]-\m-pyridine-2,6-dicarboxylato]
_journal_coeditor_code EZ2022
_journal_issue 9
_journal_name_full 'Acta Crystallographica Section E'
_journal_page_first m2380
_journal_page_last m2382
_journal_paper_doi 10.1107/S1600536806034222
_journal_volume 62
_journal_year 2006
_chemical_formula_iupac '[Cu (C7 H3 O4) (C4 H6 N2)]'
_chemical_formula_moiety 'C11 H9 Cu N3 O4'
_chemical_formula_sum 'C11 H9 Cu N3 O4'
_chemical_formula_weight 310.75
_chemical_name_systematic
;
catena-Poly[[(2-methylimidazole)copper(II)]-\m-pyridine-2,6-dicarboxylato]
;
_space_group_IT_number 29
_symmetry_cell_setting orthorhombic
_symmetry_space_group_name_Hall 'P 2c -2ac'
_symmetry_space_group_name_H-M 'P c a 21'
_atom_sites_solution_hydrogens geom
_atom_sites_solution_primary direct
_atom_sites_solution_secondary difmap
_audit_creation_method SHELXL-97
_cell_angle_alpha 90.00
_cell_angle_beta 90.00
_cell_angle_gamma 90.00
_cell_formula_units_Z 4
_cell_length_a 15.490(3)
_cell_length_b 11.021(2)
_cell_length_c 6.8124(14)
_cell_measurement_reflns_used 52
_cell_measurement_temperature 295(2)
_cell_measurement_theta_max 26.0
_cell_measurement_theta_min 2.2
_cell_volume 1163.0(4)
_computing_cell_refinement SMART
_computing_data_collection 'SMART (Bruker, 2002)'
_computing_data_reduction 'SAINT (Bruker, 2002)'
_computing_molecular_graphics 'ORTEPII (Johnson, 1976)'
_computing_publication_material SHELXL97
_computing_structure_refinement 'SHELXL97 (Sheldrick, 1997)'
_computing_structure_solution 'SHELXS97 (Sheldrick, 1997)'
_diffrn_ambient_temperature 273(2)
_diffrn_detector_area_resol_mean 0
_diffrn_measured_fraction_theta_full 0.982
_diffrn_measured_fraction_theta_max 0.982
_diffrn_measurement_device_type 'Bruker APEX area-detector'
_diffrn_measurement_method '\f and \w'
_diffrn_radiation_monochromator graphite
_diffrn_radiation_source 'fine-focus sealed tube'
_diffrn_radiation_type MoK\a
_diffrn_radiation_wavelength 0.71073
_diffrn_reflns_av_R_equivalents 0.035
_diffrn_reflns_av_sigmaI/netI 0.054
_diffrn_reflns_limit_h_max 14
_diffrn_reflns_limit_h_min -20
_diffrn_reflns_limit_k_max 14
_diffrn_reflns_limit_k_min -14
_diffrn_reflns_limit_l_max 7
_diffrn_reflns_limit_l_min -8
_diffrn_reflns_number 6787
_diffrn_reflns_theta_full 27.8
_diffrn_reflns_theta_max 27.8
_diffrn_reflns_theta_min 1.9
_diffrn_standards_decay_% 0
_diffrn_standards_number 0
_exptl_absorpt_coefficient_mu 1.892
_exptl_absorpt_correction_T_max 0.365
_exptl_absorpt_correction_T_min 0.253
_exptl_absorpt_correction_type multi-scan
_exptl_absorpt_process_details '(SADABS; Bruker, 2002)'
_exptl_crystal_colour 'dark green'
_exptl_crystal_density_diffrn 1.775
_exptl_crystal_density_method 'not measured'
_exptl_crystal_description Block
_exptl_crystal_F_000 628.0
_exptl_crystal_size_max 0.35
_exptl_crystal_size_mid 0.21
_exptl_crystal_size_min 0.18
_refine_diff_density_max 0.93
_refine_diff_density_min -0.77
_refine_ls_abs_structure_details 'Flack (1983)'
_refine_ls_abs_structure_Flack 0.03(3)
_refine_ls_extinction_method none
_refine_ls_goodness_of_fit_ref 1.15
_refine_ls_hydrogen_treatment constr
_refine_ls_matrix_type full
_refine_ls_number_parameters 173
_refine_ls_number_reflns 2516
_refine_ls_number_restraints 1
_refine_ls_restrained_S_all 1.15
_refine_ls_R_factor_all 0.061
_refine_ls_R_factor_gt 0.056
_refine_ls_shift/su_max 0.017
_refine_ls_shift/su_mean 0.001
_refine_ls_structure_factor_coef Fsqd
_refine_ls_weighting_details 'calc w=1/[\s^2^(Fo^2^)+(0.0669P)^2^+0.8885P] where P=(Fo^2^+2Fc^2^)/3'
_refine_ls_weighting_scheme calc
_refine_ls_wR_factor_gt 0.133
_refine_ls_wR_factor_ref 0.136
_reflns_number_gt 2308
_reflns_number_total 2516
_reflns_threshold_expression I>2\s(I)
_cod_data_source_file ez2022.cif
_cod_data_source_block I
_cod_original_cell_volume 1162.9(4)
_cod_original_sg_symbol_H-M 'P c a 21 '
_cod_database_code 2210212
_cod_database_fobs_code 2210212

loop_
_symmetry_equiv_pos_as_xyz
'x, y, z'
'-x, -y, z+1/2'
'x+1/2, -y, z'
'-x+1/2, y, z+1/2'

loop_
_atom_site_type_symbol
_atom_site_label
_atom_site_fract_x
_atom_site_fract_y
_atom_site_fract_z
_atom_site_U_iso_or_equiv
_atom_site_adp_type
_atom_site_calc_flag
_atom_site_refinement_flags
_atom_site_occupancy
Cu Cu1 0.46482(3) 0.19941(4) 0.33192(17) 0.02669(19) Uani d . 1
C C3 0.2879(3) 0.1509(4) 0.3427(10) 0.0243(10) Uani d . 1
N N1 0.5610(3) 0.3069(4) 0.2760(7) 0.0274(12) Uani d . 1
O O1 0.3746(3) 0.3220(3) 0.4074(7) 0.0341(10) Uani d . 1
N N2 0.3648(2) 0.1008(3) 0.3111(8) 0.0212(8) Uani d . 1
C C4 0.4670(3) -0.0443(5) 0.2021(9) 0.0276(12) Uani d . 1
O O3 0.5180(2) 0.0453(3) 0.2143(7) 0.0349(10) Uani d . 1
C C5 0.2973(4) 0.2827(5) 0.4035(9) 0.0280(12) Uani d . 1
O O2 0.2314(3) 0.3412(4) 0.4427(7) 0.0421(11) Uani d . 1
C C6 0.3733(3) -0.0141(5) 0.2506(8) 0.0252(10) Uani d . 1
C C7 0.3009(4) -0.0870(5) 0.2306(9) 0.0331(13) Uani d . 1
H H7 0.3062 -0.1683 0.1958 0.040 Uiso calc R 1
C C8 0.2205(4) -0.0359(6) 0.2638(9) 0.0372(14) Uani d . 1
H H8 0.1710 -0.0832 0.2508 0.045 Uiso calc R 1
C C9 0.2132(3) 0.0855(5) 0.3165(11) 0.0296(11) Uani d . 1
H H9 0.1594 0.1215 0.3334 0.036 Uiso calc R 1
O O4 0.4848(3) -0.1469(4) 0.1448(7) 0.0364(10) Uani d . 1
N N3 0.6500(3) 0.4572(4) 0.2662(9) 0.0410(14) Uani d . 1
H H3A 0.6777 0.5215 0.3000 0.049 Uiso calc R 1
C C12 0.5892(3) 0.4008(5) 0.3764(9) 0.0334(15) Uani d . 1
C C13 0.6042(4) 0.3046(5) 0.1001(11) 0.0427(16) Uani d . 1
H H13 0.5961 0.2481 0.0003 0.051 Uiso calc R 1
C C10 0.6601(5) 0.3975(6) 0.0963(13) 0.054(2) Uani d . 1
H H10 0.6984 0.4167 -0.0043 0.064 Uiso calc R 1
C C14 0.5608(6) 0.4388(7) 0.5696(13) 0.0558(19) Uani d . 1
H H14A 0.5266 0.5112 0.5581 0.084 Uiso calc R 1
H H14B 0.6101 0.4548 0.6507 0.084 Uiso calc R 1
H H14C 0.5266 0.3757 0.6279 0.084 Uiso calc R 1

loop_
_atom_site_aniso_label
_atom_site_aniso_U_11
_atom_site_aniso_U_22
_atom_site_aniso_U_33
_atom_site_aniso_U_12
_atom_site_aniso_U_13
_atom_site_aniso_U_23
Cu1 0.0206(3) 0.0183(3) 0.0412(4) -0.0016(2) 0.0001(4) -0.0042(4)
C3 0.026(2) 0.027(2) 0.019(2) 0.0050(17) -0.001(3) 0.002(3)
N1 0.024(2) 0.0206(19) 0.038(3) -0.0008(16) -0.0002(17) 0.0006(18)
O1 0.028(2) 0.0182(16) 0.056(3) 0.0054(15) -0.0015(18) -0.0065(17)
N2 0.0218(17) 0.0197(16) 0.022(2) 0.0009(14) -0.007(2) 0.001(2)
C4 0.024(3) 0.024(3) 0.035(3) 0.002(2) 0.006(2) 0.001(2)
O3 0.0217(19) 0.0261(19) 0.057(3) 0.0025(16) 0.0111(18) -0.0074(19)
C5 0.031(3) 0.022(2) 0.031(3) 0.006(2) 0.000(2) 0.005(2)
O2 0.035(2) 0.042(2) 0.049(3) 0.0197(19) 0.007(2) 0.000(2)
C6 0.026(3) 0.024(2) 0.025(2) 0.000(2) 0.000(2) 0.001(2)
C7 0.039(3) 0.024(3) 0.035(3) -0.004(2) 0.000(3) 0.003(2)
C8 0.034(3) 0.037(3) 0.040(3) -0.011(2) 0.000(2) 0.003(3)
C9 0.026(2) 0.035(2) 0.027(3) 0.0012(19) 0.000(3) 0.007(3)
O4 0.036(2) 0.0217(18) 0.052(3) 0.0038(16) 0.013(2) -0.0071(19)
N3 0.031(3) 0.028(2) 0.064(4) -0.010(2) -0.003(2) 0.009(2)
C12 0.033(3) 0.023(2) 0.045(4) -0.001(2) -0.007(2) -0.001(2)
C13 0.044(4) 0.037(3) 0.047(4) 0.000(3) 0.012(3) -0.001(3)
C10 0.050(4) 0.044(4) 0.067(5) -0.003(3) 0.031(4) 0.006(4)
C14 0.063(5) 0.041(4) 0.063(5) -0.012(4) -0.004(4) -0.015(4)

loop_
_atom_type_symbol
_atom_type_description
_atom_type_scat_dispersion_real
_atom_type_scat_dispersion_imag
_atom_type_scat_source
C C 0.0033 0.0016 'International Tables Vol C Tables 4.2.6.8 and 6.1.1.4'
H H 0.0000 0.0000 'International Tables Vol C Tables 4.2.6.8 and 6.1.1.4'
N N 0.0061 0.0033 'International Tables Vol C Tables 4.2.6.8 and 6.1.1.4'
O O 0.0106 0.0060 'International Tables Vol C Tables 4.2.6.8 and 6.1.1.4'
Cl Cl 0.1484 0.1585 'International Tables Vol C Tables 4.2.6.8 and 6.1.1.4'
Cu Cu 0.3201 1.2651 'International Tables Vol C Tables 4.2.6.8 and 6.1.1.4'

loop_
_geom_angle_atom_site_label_1
_geom_angle_atom_site_label_2
_geom_angle_atom_site_label_3
_geom_angle_site_symmetry_3
_geom_angle
_geom_angle_publ_flag
N2 Cu1 N1 . 164.0(2) yes
N2 Cu1 O1 . 80.60(16) yes
N1 Cu1 O1 . 100.02(17) no
N2 Cu1 O3 . 79.88(16) yes
N1 Cu1 O3 . 96.90(17) no
O1 Cu1 O3 . 159.33(17) no
N2 Cu1 O4 2_655 101.46(19) yes
N1 Cu1 O4 2_655 94.22(17) no
O1 Cu1 O4 2_655 99.48(18) no
O3 Cu1 O4 2_655 90.99(18) no
N2 C3 C9 . 121.0(4) no
N2 C3 C5 . 110.8(4) no
C9 C3 C5 . 128.2(4) no
C12 N1 C13 . 107.8(5) no
C12 N1 Cu1 . 129.3(4) no
C13 N1 Cu1 . 122.3(4) no
C5 O1 Cu1 . 114.8(3) no
C3 N2 C6 . 122.0(4) no
C3 N2 Cu1 . 118.8(3) no
C6 N2 Cu1 . 119.0(3) no
O4 C4 O3 . 126.8(5) no
O4 C4 C6 . 118.9(5) no
O3 C4 C6 . 114.1(5) no
C4 O3 Cu1 . 114.9(3) no
O2 C5 O1 . 126.4(5) no
O2 C5 C3 . 118.6(5) no
O1 C5 C3 . 115.0(4) no
N2 C6 C7 . 120.0(5) no
N2 C6 C4 . 111.5(4) no
C7 C6 C4 . 128.4(5) no
C6 C7 C8 . 118.4(5) no
C6 C7 H7 . 120.8 no
C8 C7 H7 . 120.8 no
C7 C8 C9 . 120.4(5) no
C7 C8 H8 . 119.8 no
C9 C8 H8 . 119.8 no
C3 C9 C8 . 118.0(5) no
C3 C9 H9 . 121.0 no
C8 C9 H9 . 121.0 no
C4 O4 Cu1 2_654 126.3(4) no
C10 N3 C12 . 109.5(5) no
C10 N3 H3A . 125.2 no
C12 N3 H3A . 125.2 no
N1 C12 N3 . 107.7(5) no
N1 C12 C14 . 126.8(6) no
N3 C12 C14 . 125.5(6) no
C10 C13 N1 . 108.5(6) no
C10 C13 H13 . 125.7 no
N1 C13 H13 . 125.7 no
N3 C10 C13 . 106.4(6) no
N3 C10 H10 . 126.8 no
C13 C10 H10 . 126.8 no
C12 C14 H14A . 109.5 no
C12 C14 H14B . 109.5 no
H14A C14 H14B . 109.5 no
C12 C14 H14C . 109.5 no
H14A C14 H14C . 109.5 no
H14B C14 H14C . 109.5 no

loop_
_geom_bond_atom_site_label_1
_geom_bond_atom_site_label_2
_geom_bond_site_symmetry_2
_geom_bond_distance
_geom_bond_publ_flag
Cu1 N2 . 1.898(4) yes
Cu1 N1 . 1.941(5) yes
Cu1 O1 . 2.011(4) yes
Cu1 O3 . 2.050(4) yes
Cu1 O4 2_655 2.343(5) no
C3 N2 . 1.331(6) no
C3 C9 . 1.374(7) no
C3 C5 . 1.517(7) no
N1 C12 . 1.315(7) no
N1 C13 . 1.373(8) no
O1 C5 . 1.273(7) no
N2 C6 . 1.338(6) no
C4 O4 . 1.228(7) no
C4 O3 . 1.268(6) no
C4 C6 . 1.525(7) no
C5 O2 . 1.236(7) no
C6 C7 . 1.386(8) no
C7 C8 . 1.386(9) no
C7 H7 . 0.9300 no
C8 C9 . 1.391(8) no
C8 H8 . 0.9300 no
C9 H9 . 0.9300 no
O4 Cu1 2_654 2.343(5) yes
N3 C10 . 1.341(10) no
N3 C12 . 1.355(8) no
N3 H3A . 0.8600 no
C12 C14 . 1.450(10) no
C13 C10 . 1.341(9) no
C13 H13 . 0.9300 no
C10 H10 . 0.9300 no
C14 H14A . 0.9600 no
C14 H14B . 0.9600 no
C14 H14C . 0.9600 no

loop_
_geom_hbond_atom_site_label_D
_geom_hbond_atom_site_label_H
_geom_hbond_atom_site_label_A
_geom_hbond_site_symmetry_A
_geom_hbond_distance_DH
_geom_hbond_distance_HA
_geom_hbond_distance_DA
_geom_hbond_angle_DHA
N3 H3A O2 3_565 0.86 1.98 2.824(7) 166.0
